data_1503080
loop_
_publ_author_name
'Mao, Yanli'
'Mathey, Francois'

_publ_section_title
;
 From furans to phosphinines.
;
_journal_issue 15
_journal_name_full 'Organic letters'
_journal_page_first 3384
_journal_page_last 3385
_journal_paper_doi 10.1021/ol1012229
_journal_volume 12
_journal_year 2010
_chemical_absolute_configuration unk
_chemical_formula_moiety 'C10 H6 Cl O6 P W'
_chemical_formula_sum 'C10 H6 Cl O6 P W'
_chemical_formula_weight 472.42
_chemical_name_systematic
; 
 ? 
;
_space_group_IT_number 4
_symmetry_cell_setting monoclinic
_symmetry_space_group_name_Hall 'P 2yb'
_symmetry_space_group_name_H-M 'P 1 21 1'
_atom_sites_solution_hydrogens geom
_atom_sites_solution_primary direct
_atom_sites_solution_secondary difmap
_audit_creation_method SHELXL-97
_cell_angle_alpha 90.00
_cell_angle_beta 94.175(9)
_cell_angle_gamma 90.00
_cell_formula_units_Z 4
_cell_length_a 6.7284(11)
_cell_length_b 19.087(3)
_cell_length_c 10.4396(17)
_cell_measurement_reflns_used 9906
_cell_measurement_temperature 103(2)
_cell_measurement_theta_max 29.03
_cell_measurement_theta_min 2.23
_cell_volume 1337.1(4)
_computing_cell_refinement 'Bruker SAINT'
_computing_data_collection 'Bruker APEX2'
_computing_data_reduction 'Bruker SAINT'
_computing_molecular_graphics 'Bruker SHELXTL'
_computing_publication_material 'Bruker SHELXTL'
_computing_structure_refinement 'SHELXL-97 (Sheldrick, 2008)'
_computing_structure_solution 'SHELXS-97 (Sheldrick, 2008)'
_diffrn_ambient_temperature 103(2)
_diffrn_measured_fraction_theta_full 0.973
_diffrn_measured_fraction_theta_max 0.973
_diffrn_measurement_device_type 'Bruker APEX-II CCD'
_diffrn_measurement_method '\f and \w scans'
_diffrn_radiation_monochromator graphite
_diffrn_radiation_source 'fine-focus sealed tube'
_diffrn_radiation_type MoK\a
_diffrn_radiation_wavelength 0.71073
_diffrn_reflns_av_R_equivalents 0.0000
_diffrn_reflns_av_sigmaI/netI 0.0783
_diffrn_reflns_limit_h_max 7
_diffrn_reflns_limit_h_min -7
_diffrn_reflns_limit_k_max 22
_diffrn_reflns_limit_k_min -22
_diffrn_reflns_limit_l_max 12
_diffrn_reflns_limit_l_min -12
_diffrn_reflns_number 4394
_diffrn_reflns_theta_full 25.05
_diffrn_reflns_theta_max 25.05
_diffrn_reflns_theta_min 1.96
_exptl_absorpt_coefficient_mu 8.975
_exptl_absorpt_correction_T_max 0.4122
_exptl_absorpt_correction_T_min 0.1237
_exptl_absorpt_correction_type multi-scan
_exptl_absorpt_process_details sadabs
_exptl_crystal_colour colourless
_exptl_crystal_density_diffrn 2.347
_exptl_crystal_density_method 'not measured'
_exptl_crystal_description prism
_exptl_crystal_F_000 880
_exptl_crystal_size_max 0.40
_exptl_crystal_size_mid 0.20
_exptl_crystal_size_min 0.12
_refine_diff_density_max 4.771
_refine_diff_density_min -3.276
_refine_diff_density_rms 0.455
_refine_ls_abs_structure_details 'Flack H D (1983), Acta Cryst. A39, 876-881'
_refine_ls_abs_structure_Flack 0.48(4)
_refine_ls_extinction_method none
_refine_ls_goodness_of_fit_ref 1.097
_refine_ls_hydrogen_treatment constr
_refine_ls_matrix_type full
_refine_ls_number_parameters 338
_refine_ls_number_reflns 4394
_refine_ls_number_restraints 472
_refine_ls_restrained_S_all 1.045
_refine_ls_R_factor_all 0.0835
_refine_ls_R_factor_gt 0.0746
_refine_ls_shift/su_max 0.001
_refine_ls_shift/su_mean 0.000
_refine_ls_structure_factor_coef Fsqd
_refine_ls_weighting_details 'calc w=1/[\s^2^(Fo^2^)+(0.0917P)^2^+77.1968P] where P=(Fo^2^+2Fc^2^)/3'
_refine_ls_weighting_scheme calc
_refine_ls_wR_factor_gt 0.1808
_refine_ls_wR_factor_ref 0.1913
_reflns_number_gt 4093
_reflns_number_total 4394
_reflns_threshold_expression >2sigma(I)
_cod_data_source_file ol1012229_si_001.cif
_cod_data_source_block mat60_0t
_cod_depositor_comments
;
The following automatic conversions were performed:

'_symmetry_cell_setting' value 'Monoclinic' changed to 'monoclinic'
according to /home/saulius/struct/CIF-dictionaries/cif_core.dic
dictionary named 'cif_core.dic' version 2.4.2 from 2011-04-26.

Automatic conversion script
Id: cif_fix_values 1715 2011-07-08 13:25:40Z adriana 
;
_cod_original_sg_symbol_H-M P2(1)
_cod_database_code 1503080

loop_
_symmetry_equiv_pos_as_xyz
'x, y, z'
'-x, y+1/2, -z'

loop_
_atom_site_label
_atom_site_type_symbol
_atom_site_fract_x
_atom_site_fract_y
_atom_site_fract_z
_atom_site_U_iso_or_equiv
_atom_site_adp_type
_atom_site_occupancy
_atom_site_symmetry_multiplicity
_atom_site_calc_flag
_atom_site_refinement_flags
W1 W 0.8862(3) 0.22734(5) 0.90358(12) 0.0174(3) Uani 1 1 d D
W2 W 0.6377(3) 0.35730(5) 0.40984(12) 0.0175(3) Uani 1 1 d D
C1 C 1.020(5) 0.261(2) 1.075(2) 0.026(7) Uani 1 1 d DU
C2 C 0.630(3) 0.2685(19) 0.964(4) 0.020(7) Uani 1 1 d DU
C3 C 0.742(5) 0.1916(17) 0.737(2) 0.018(6) Uani 1 1 d DU
C4 C 1.146(3) 0.1871(19) 0.848(4) 0.016(7) Uani 1 1 d DU
C5 C 0.935(6) 0.3206(12) 0.818(4) 0.035(8) Uani 1 1 d DU
C6 C 0.791(6) 0.032(2) 0.902(3) 0.020(4) Uani 1 1 d U
H6 H 0.8791 0.0297 0.8292 0.024 Uiso 1 1 calc R
C7 C 0.806(6) -0.0295(19) 0.984(3) 0.022(5) Uani 1 1 d U
H7 H 0.9108 -0.0631 0.9871 0.026 Uiso 1 1 calc R
C8 C 0.645(5) -0.0310(19) 1.057(4) 0.025(5) Uani 1 1 d U
H8 H 0.6176 -0.0602 1.1276 0.030 Uiso 1 1 calc R
C9 C 0.526(6) 0.0265(19) 0.995(4) 0.025(4) Uani 1 1 d U
H9 H 0.3789 0.0183 0.9956 0.031 Uiso 1 1 calc R
C10 C 0.596(7) 0.0935(18) 1.073(3) 0.029(5) Uani 1 1 d U
H10A H 0.6203 0.0832 1.1660 0.035 Uiso 1 1 calc R
H10B H 0.4986 0.1323 1.0611 0.035 Uiso 1 1 calc R
C11 C 0.908(4) 0.314(3) 0.461(5) 0.041(10) Uani 1 1 d DU
C12 C 0.514(5) 0.3341(19) 0.578(2) 0.029(7) Uani 1 1 d DU
C13 C 0.366(3) 0.395(2) 0.344(4) 0.031(9) Uani 1 1 d DU
C14 C 0.743(5) 0.3899(18) 0.241(2) 0.021(5) Uani 1 1 d DU
C15 C 0.561(5) 0.2604(10) 0.341(3) 0.021(5) Uani 1 1 d DU
C16 C 0.741(6) 0.552(2) 0.393(4) 0.018(4) Uani 1 1 d U
H16 H 0.6327 0.5559 0.3224 0.022 Uiso 1 1 calc R
C17 C 0.788(5) 0.6183(18) 0.487(3) 0.018(4) Uani 1 1 d U
H17 H 0.6937 0.6518 0.5125 0.021 Uiso 1 1 calc R
C18 C 0.955(6) 0.6172(17) 0.518(3) 0.019(4) Uani 1 1 d U
H18 H 1.0244 0.6540 0.5630 0.023 Uiso 1 1 calc R
C19 C 1.052(6) 0.5476(18) 0.477(3) 0.023(4) Uani 1 1 d U
H19 H 1.1984 0.5533 0.4688 0.028 Uiso 1 1 calc R
C20 C 1.012(5) 0.4915(18) 0.558(3) 0.024(5) Uani 1 1 d U
H20A H 1.0265 0.5053 0.6494 0.029 Uiso 1 1 calc R
H20B H 1.1005 0.4511 0.5440 0.029 Uiso 1 1 calc R
Cl1 Cl 1.0432(14) 0.0859(5) 1.1416(10) 0.032(2) Uani 1 1 d .
Cl2 Cl 0.5744(15) 0.5026(5) 0.6514(7) 0.0246(19) Uani 1 1 d .
O1 O 1.107(4) 0.2757(12) 1.1696(16) 0.029(5) Uani 1 1 d DU
O2 O 0.479(3) 0.2865(16) 0.997(3) 0.034(6) Uani 1 1 d DU
O3 O 0.671(4) 0.1684(10) 0.6431(15) 0.018(4) Uani 1 1 d DU
O4 O 1.296(2) 0.1698(14) 0.813(2) 0.027(6) Uani 1 1 d DU
O5 O 0.963(4) 0.3727(9) 0.767(3) 0.038(7) Uani 1 1 d DU
O6 O 0.589(5) 0.0391(12) 0.864(2) 0.023(4) Uani 1 1 d U
O7 O 1.056(3) 0.2911(16) 0.505(3) 0.043(7) Uani 1 1 d DU
O8 O 0.453(4) 0.3222(14) 0.6753(16) 0.032(6) Uani 1 1 d DU
O9 O 0.210(3) 0.4130(16) 0.309(3) 0.038(7) Uani 1 1 d DU
O10 O 0.785(4) 0.4053(12) 0.1406(14) 0.020(5) Uani 1 1 d DU
O11 O 0.532(4) 0.2056(9) 0.298(3) 0.034(6) Uani 1 1 d DU
O12 O 0.947(5) 0.5368(12) 0.357(2) 0.022(4) Uani 1 1 d U
P1 P 0.8227(14) 0.1128(5) 1.0006(9) 0.0177(19) Uani 1 1 d U
P2 P 0.7415(14) 0.4711(5) 0.5029(9) 0.019(2) Uani 1 1 d U

loop_
_atom_site_aniso_label
_atom_site_aniso_U_11
_atom_site_aniso_U_22
_atom_site_aniso_U_33
_atom_site_aniso_U_23
_atom_site_aniso_U_13
_atom_site_aniso_U_12
W1 0.0178(7) 0.0155(7) 0.0185(7) -0.0008(5) -0.0006(7) -0.0007(10)
W2 0.0164(7) 0.0178(7) 0.0181(7) -0.0004(5) -0.0009(7) 0.0007(10)
C1 0.027(10) 0.024(10) 0.027(10) -0.001(8) 0.009(8) -0.006(8)
C2 0.018(10) 0.020(10) 0.023(10) 0.006(8) 0.002(8) 0.002(8)
C3 0.018(10) 0.018(9) 0.019(9) 0.003(7) 0.005(7) -0.001(7)
C4 0.017(10) 0.013(10) 0.018(9) 0.006(7) -0.002(7) -0.003(7)
C5 0.036(11) 0.039(10) 0.029(11) -0.003(8) -0.001(8) 0.004(8)
C6 0.020(7) 0.022(7) 0.019(7) 0.000(6) 0.010(6) -0.002(6)
C7 0.023(7) 0.023(7) 0.020(7) 0.004(6) 0.010(6) 0.000(6)
C8 0.025(7) 0.026(7) 0.026(7) 0.007(6) 0.009(6) 0.000(6)
C9 0.024(6) 0.026(6) 0.026(6) 0.000(5) 0.006(5) -0.001(5)
C10 0.028(8) 0.030(8) 0.029(8) 0.000(7) 0.003(7) -0.001(7)
C11 0.041(12) 0.041(12) 0.041(12) -0.004(8) 0.003(8) 0.003(8)
C12 0.024(10) 0.028(10) 0.033(10) 0.003(8) -0.009(8) -0.005(8)
C13 0.032(11) 0.029(11) 0.030(11) 0.002(8) 0.006(8) -0.007(8)
C14 0.022(7) 0.021(7) 0.021(7) -0.006(5) -0.003(5) 0.004(5)
C15 0.022(7) 0.021(7) 0.021(7) -0.006(5) -0.003(5) 0.004(5)
C16 0.019(7) 0.016(7) 0.020(7) 0.003(6) 0.007(6) 0.000(6)
C17 0.021(7) 0.016(7) 0.018(7) 0.002(6) 0.009(6) -0.003(6)
C18 0.022(7) 0.018(7) 0.019(7) 0.001(6) 0.009(6) -0.004(6)
C19 0.023(6) 0.021(6) 0.026(6) -0.002(5) 0.003(5) -0.001(5)
C20 0.022(8) 0.021(8) 0.028(8) -0.002(7) -0.002(7) -0.005(7)
Cl1 0.028(6) 0.026(5) 0.041(6) 0.002(4) -0.009(4) -0.001(4)
Cl2 0.020(5) 0.042(5) 0.011(4) -0.008(3) 0.001(4) -0.001(4)
O1 0.026(8) 0.031(8) 0.030(8) -0.006(7) 0.006(8) 0.000(7)
O2 0.028(9) 0.037(9) 0.036(9) -0.004(7) 0.005(7) 0.002(7)
O3 0.017(8) 0.022(7) 0.016(7) -0.003(6) -0.001(7) 0.000(7)
O4 0.023(9) 0.034(9) 0.022(8) -0.004(7) -0.013(7) 0.000(7)
O5 0.040(9) 0.032(9) 0.042(9) 0.003(7) 0.002(7) -0.004(7)
O6 0.021(6) 0.026(6) 0.024(6) -0.002(5) 0.006(6) -0.001(6)
O7 0.038(10) 0.044(10) 0.046(10) 0.003(8) -0.001(8) -0.001(8)
O8 0.027(9) 0.035(9) 0.032(9) 0.002(7) -0.011(7) 0.000(7)
O9 0.034(10) 0.043(10) 0.037(10) 0.001(8) 0.002(7) -0.001(7)
O10 0.023(8) 0.028(8) 0.008(7) -0.002(6) -0.002(7) 0.004(7)
O11 0.037(9) 0.032(9) 0.032(9) -0.005(7) 0.001(7) -0.001(7)
O12 0.020(6) 0.020(6) 0.026(6) 0.003(5) 0.005(6) -0.003(6)
P1 0.023(5) 0.015(4) 0.015(4) -0.003(3) 0.003(3) 0.002(3)
P2 0.015(4) 0.020(5) 0.022(5) 0.001(4) 0.002(3) 0.003(3)

loop_
_atom_type_symbol
_atom_type_description
_atom_type_scat_dispersion_real
_atom_type_scat_dispersion_imag
_atom_type_scat_source
C C 0.0033 0.0016 'International Tables Vol C Tables 4.2.6.8 and 6.1.1.4'
H H 0.0000 0.0000 'International Tables Vol C Tables 4.2.6.8 and 6.1.1.4'
O O 0.0106 0.0060 'International Tables Vol C Tables 4.2.6.8 and 6.1.1.4'
P P 0.1023 0.0942 'International Tables Vol C Tables 4.2.6.8 and 6.1.1.4'
Cl Cl 0.1484 0.1585 'International Tables Vol C Tables 4.2.6.8 and 6.1.1.4'
W W -0.8490 6.8722 'International Tables Vol C Tables 4.2.6.8 and 6.1.1.4'

loop_
_geom_angle_atom_site_label_1
_geom_angle_atom_site_label_2
_geom_angle_atom_site_label_3
_geom_angle
C5 W1 C4 92.1(16)
C5 W1 C2 88.0(17)
C4 W1 C2 178.4(15)
C5 W1 C1 92.0(16)
C4 W1 C1 92.1(16)
C2 W1 C1 86.3(15)
C5 W1 C3 89.9(15)
C4 W1 C3 89.7(14)
C2 W1 C3 91.8(14)
C1 W1 C3 177.3(15)
C5 W1 P1 178.1(12)
C4 W1 P1 87.7(11)
C2 W1 P1 92.2(11)
C1 W1 P1 89.9(11)
C3 W1 P1 88.2(10)
C13 W2 C15 90.1(17)
C13 W2 C11 175(2)
C15 W2 C11 85.3(18)
C13 W2 C14 87.9(16)
C15 W2 C14 93.9(15)
C11 W2 C14 89.5(17)
C13 W2 C12 87.3(16)
C15 W2 C12 89.8(15)
C11 W2 C12 95.6(18)
C14 W2 C12 173.9(15)
C13 W2 P2 92.6(14)
C15 W2 P2 176.7(10)
C11 W2 P2 92.0(16)
C14 W2 P2 88.0(10)
C12 W2 P2 88.5(10)
O1 C1 W1 174(3)
O2 C2 W1 175(3)
O3 C3 W1 175(3)
O4 C4 W1 174(3)
O5 C5 W1 179(4)
O6 C6 C7 106(3)
O6 C6 P1 98(2)
C7 C6 P1 110(3)
O6 C6 H6 113.6
C7 C6 H6 113.6
P1 C6 H6 113.6
C8 C7 C6 109(3)
C8 C7 H7 125.7
C6 C7 H7 125.7
C7 C8 C9 100(3)
C7 C8 H8 130.2
C9 C8 H8 130.2
C8 C9 O6 110(3)
C8 C9 C10 104(3)
O6 C9 C10 105(3)
C8 C9 H9 112.6
O6 C9 H9 112.6
C10 C9 H9 112.6
C9 C10 P1 100(3)
C9 C10 H10A 111.7
P1 C10 H10A 111.7
C9 C10 H10B 111.7
P1 C10 H10B 111.7
H10A C10 H10B 109.5
O7 C11 W2 172(4)
O8 C12 W2 177(3)
O9 C13 W2 177(4)
O10 C14 W2 173(3)
O11 C15 W2 175(3)
O12 C16 C17 99(3)
O12 C16 P2 92(2)
C17 C16 P2 106(2)
O12 C16 H16 118.4
C17 C16 H16 118.4
P2 C16 H16 118.4
C18 C17 C16 107(3)
C18 C17 H17 126.4
C16 C17 H17 126.4
C17 C18 C19 111(4)
C17 C18 H18 124.3
C19 C18 H18 124.3
C20 C19 O12 108(3)
C20 C19 C18 113(3)
O12 C19 C18 100(3)
C20 C19 H19 111.7
O12 C19 H19 111.7
C18 C19 H19 111.7
C19 C20 P2 101(3)
C19 C20 H20A 111.5
P2 C20 H20A 111.5
C19 C20 H20B 111.5
P2 C20 H20B 111.5
H20A C20 H20B 109.3
C6 O6 C9 93(3)
C19 O12 C16 99(3)
C10 P1 C6 89.8(17)
C10 P1 Cl1 103.7(14)
C6 P1 Cl1 103.5(13)
C10 P1 W1 122.4(13)
C6 P1 W1 121.9(12)
Cl1 P1 W1 112.0(5)
C20 P2 C16 88.6(16)
C20 P2 Cl2 106.0(12)
C16 P2 Cl2 103.9(12)
C20 P2 W2 122.4(11)
C16 P2 W2 118.8(13)
Cl2 P2 W2 113.5(5)

loop_
_geom_bond_atom_site_label_1
_geom_bond_atom_site_label_2
_geom_bond_distance
W1 C5 2.029(15)
W1 C4 2.030(14)
W1 C2 2.037(14)
W1 C1 2.045(14)
W1 C3 2.046(14)
W1 P1 2.461(9)
W2 C13 2.034(15)
W2 C15 2.035(14)
W2 C11 2.036(15)
W2 C14 2.041(14)
W2 C12 2.045(15)
W2 P2 2.460(10)
C1 O1 1.148(16)
C2 O2 1.146(16)
C3 O3 1.147(15)
C4 O4 1.149(16)
C5 O5 1.147(16)
C6 O6 1.40(5)
C6 C7 1.45(5)
C6 P1 1.86(4)
C6 H6 1.0000
C7 C8 1.37(5)
C7 H7 0.9500
C8 C9 1.48(5)
C8 H8 0.9500
C9 O6 1.48(5)
C9 C10 1.57(5)
C9 H9 1.0000
C10 P1 1.79(4)
C10 H10A 0.9900
C10 H10B 0.9900
C11 O7 1.148(16)
C12 O8 1.146(16)
C13 O9 1.143(16)
C14 O10 1.147(15)
C15 O11 1.150(16)
C16 O12 1.49(4)
C16 C17 1.63(5)
C16 P2 1.92(4)
C16 H16 1.0000
C17 C18 1.15(5)
C17 H17 0.9500
C18 C19 1.55(5)
C18 H18 0.9500
C19 C20 1.40(5)
C19 O12 1.41(4)
C19 H19 1.0000
C20 P2 1.91(4)
C20 H20A 0.9900
C20 H20B 0.9900
Cl1 P1 2.076(14)
Cl2 P2 2.070(14)
